data_1566734
loop_
_publ_author_name
'Dong, Jingyue'
'Gao, Wei'
'Li, Kun'
'Hong, Zeyu'
'Tang, Liangfu'
'Han, Lijun'
'Wang, Zhihong'
'Fan, Zhijin'

_publ_section_title
;
 Design, Synthesis, and Biological Evaluation of Novel Psoralen-Based
 1,3,4-Oxadiazoles as Potent Fungicide Candidates Targeting Pyruvate
 Kinase.
;
_journal_issue 11
_journal_name_full 'Journal of agricultural and food chemistry'
_journal_page_first 3435
_journal_page_last 3446
_journal_paper_doi 10.1021/acs.jafc.1c07911
_journal_volume 70
_journal_year 2022
_chemical_formula_moiety 'C29 H22 N2 O4 S'
_chemical_formula_sum 'C29 H22 N2 O4 S'
_chemical_formula_weight 494.54
_space_group_crystal_system orthorhombic
_space_group_IT_number 61
_space_group_name_Hall '-P 2ac 2ab'
_space_group_name_H-M_alt 'P b c a'
_atom_sites_solution_hydrogens geom
_atom_sites_solution_primary dual
_audit_creation_date 2021-06-02
_audit_creation_method
;
Olex2 1.2
(compiled 2017.01.04 svn.r3372 for OlexSys, GUI svn.r5292)
;
_cell_angle_alpha 90
_cell_angle_beta 90
_cell_angle_gamma 90
_cell_formula_units_Z 8
_cell_length_a 9.6146(3)
_cell_length_b 15.9025(4)
_cell_length_c 29.7245(7)
_cell_measurement_reflns_used 18726
_cell_measurement_temperature 113.15
_cell_measurement_theta_max 31.1020
_cell_measurement_theta_min 2.5510
_cell_volume 4544.8(2)
_computing_cell_refinement 'CrysAlisPro 1.171.39.46 (Rigaku OD, 2018)'
_computing_data_collection 'CrystalClear (Rigaku, 2008)'
_computing_data_reduction 'CrysAlisPro 1.171.39.46 (Rigaku OD, 2018)'
_computing_molecular_graphics 'Olex2 (Dolomanov et al., 2009)'
_computing_publication_material 'Olex2 (Dolomanov et al., 2009)'
_computing_structure_refinement 'ShelXL (Sheldrick, 2015)'
_computing_structure_solution 'ShelXT (Sheldrick, 2015)'
_diffrn_ambient_temperature 113.15
_diffrn_detector 'CCD plate'
_diffrn_measured_fraction_theta_full 1.000
_diffrn_measured_fraction_theta_max 0.997
_diffrn_measurement_details
;
List of Runs (angles in degrees, time in seconds):

  # Type    Start    End  Width  t~exp~   \w     \q     \k     \f   Frames
--------------------------------------------------------------------------
  1  \w   -120.00  60.00   0.50    5.00    --  -30.00  45.00   0.00  360
  2  \w   -120.00  60.00   0.50    5.00    --  -30.00  45.00  90.00  360
  3  \w   -120.00  60.00   0.50    5.00    --  -30.00  45.00 180.00  360
;
_diffrn_measurement_device 'abstract diffractometer'
_diffrn_measurement_device_type 'Rigaku Saturn 70'
_diffrn_measurement_method '\w scans'
_diffrn_orient_matrix_type 'CrysAlisPro convention (1999,Acta A55,543-557)'
_diffrn_orient_matrix_UB_11 -0.0108525000
_diffrn_orient_matrix_UB_12 0.0441007000
_diffrn_orient_matrix_UB_13 0.0007265000
_diffrn_orient_matrix_UB_21 0.0012665000
_diffrn_orient_matrix_UB_22 0.0014925000
_diffrn_orient_matrix_UB_23 -0.0238434000
_diffrn_orient_matrix_UB_31 -0.0729576000
_diffrn_orient_matrix_UB_32 -0.0065426000
_diffrn_orient_matrix_UB_33 -0.0005319000
_diffrn_radiation_monochromator confocal
_diffrn_radiation_probe x-ray
_diffrn_radiation_type MoK\a
_diffrn_radiation_wavelength 0.71073
_diffrn_reflns_av_R_equivalents 0.0890
_diffrn_reflns_av_unetI/netI 0.0393
_diffrn_reflns_Laue_measured_fraction_full 1.000
_diffrn_reflns_Laue_measured_fraction_max 0.997
_diffrn_reflns_limit_h_max 12
_diffrn_reflns_limit_h_min -12
_diffrn_reflns_limit_k_max 21
_diffrn_reflns_limit_k_min -21
_diffrn_reflns_limit_l_max 38
_diffrn_reflns_limit_l_min -39
_diffrn_reflns_number 43995
_diffrn_reflns_point_group_measured_fraction_full 1.000
_diffrn_reflns_point_group_measured_fraction_max 0.997
_diffrn_reflns_theta_full 25.242
_diffrn_reflns_theta_max 28.282
_diffrn_reflns_theta_min 2.523
_diffrn_source 'rotating anode'
_diffrn_source_type 'Enhance (Mo) X-ray Source'
_exptl_absorpt_coefficient_mu 0.185
_exptl_absorpt_correction_T_max 1.00000
_exptl_absorpt_correction_T_min 0.66117
_exptl_absorpt_correction_type multi-scan
_exptl_absorpt_process_details
;
CrysAlisPro 1.171.39.46 (Rigaku Oxford Diffraction, 2018)
Empirical absorption correction using spherical harmonics,
 implemented in SCALE3 ABSPACK scaling algorithm.
;
_exptl_crystal_colour colourless
_exptl_crystal_colour_primary colourless
_exptl_crystal_density_diffrn 1.446
_exptl_crystal_description needle
_exptl_crystal_F_000 2064
_exptl_crystal_size_max 0.34
_exptl_crystal_size_mid 0.12
_exptl_crystal_size_min 0.1
_refine_diff_density_max 0.335
_refine_diff_density_min -0.327
_refine_diff_density_rms 0.057
_refine_ls_extinction_coef 0.0015(3)
_refine_ls_extinction_expression Fc^*^=kFc[1+0.001xFc^2^\l^3^/sin(2\q)]^-1/4^
_refine_ls_extinction_method 'SHELXL-2016/6 (Sheldrick 2016)'
_refine_ls_goodness_of_fit_ref 1.036
_refine_ls_hydrogen_treatment constr
_refine_ls_matrix_type full
_refine_ls_number_parameters 328
_refine_ls_number_reflns 5625
_refine_ls_number_restraints 0
_refine_ls_restrained_S_all 1.036
_refine_ls_R_factor_all 0.0580
_refine_ls_R_factor_gt 0.0468
_refine_ls_shift/su_max 0.001
_refine_ls_shift/su_mean 0.000
_refine_ls_structure_factor_coef Fsqd
_refine_ls_weighting_details 'w=1/[\s^2^(Fo^2^)+(0.0515P)^2^+2.4579P] where P=(Fo^2^+2Fc^2^)/3'
_refine_ls_weighting_scheme calc
_refine_ls_wR_factor_gt 0.1122
_refine_ls_wR_factor_ref 0.1201
_reflns_Friedel_coverage 0.000
_reflns_number_gt 4646
_reflns_number_total 5625
_reflns_threshold_expression 'I > 2\s(I)'
_cod_data_source_file jf1c07911_si_002.cif
_cod_data_source_block r20210602a
_cod_database_code 1566734
_shelx_shelxl_version_number 2016/6
_chemical_oxdiff_formula C29H22N2O4S
_shelx_space_group_comment
;
The symmetry employed for this shelxl refinement is uniquely defined
by the following loop, which should always be used as a source of
symmetry information in preference to the above space-group names.
They are only intended as comments.
;
_reflns_odcompleteness_completeness 99.63
_reflns_odcompleteness_iscentric 1
_reflns_odcompleteness_theta 28.22
_olex2_refinement_description
;
1. Fixed Uiso
 At 1.2 times of:
  All C(H) groups, All C(H,H) groups
 At 1.5 times of:
  All C(H,H,H) groups
2.a Secondary CH2 refined with riding coordinates:
 C3(H3A,H3B), C22(H22A,H22B)
2.b Aromatic/amide H refined with riding coordinates:
 C9(H9), C12(H12), C14(H14), C17(H17), C18(H18), C19(H19), C20(H20), C21(H21),
 C24(H24), C26(H26), C27(H27), C28(H28)
2.c Idealised Me refined as rotating group:
 C15(H15A,H15B,H15C), C29(H29A,H29B,H29C)
;
_olex2_submission_special_instructions 'No special instructions were received'
_oxdiff_exptl_absorpt_empirical_details
;
Empirical correction (ABSPACK) includes:
- Absorption correction using spherical harmonics
- Frame scaling
- Detector area scaling
;
_oxdiff_exptl_absorpt_empirical_full_max 1.924
_oxdiff_exptl_absorpt_empirical_full_min 0.698

loop_
_space_group_symop_operation_xyz
'x, y, z'
'-x+1/2, -y, z+1/2'
'-x, y+1/2, -z+1/2'
'x+1/2, -y+1/2, -z'
'-x, -y, -z'
'x-1/2, y, -z-1/2'
'x, -y-1/2, z-1/2'
'-x-1/2, y-1/2, z'

loop_
_atom_site_label
_atom_site_type_symbol
_atom_site_fract_x
_atom_site_fract_y
_atom_site_fract_z
_atom_site_U_iso_or_equiv
_atom_site_adp_type
_atom_site_occupancy
_atom_site_site_symmetry_order
_atom_site_calc_flag
_atom_site_refinement_flags_posn
_atom_site_refinement_flags_adp
_atom_site_refinement_flags_occupancy
_atom_site_disorder_assembly
_atom_site_disorder_group
S1 S 0.22106(5) 0.69801(3) 0.71501(2) 0.03078(13) Uani 1 1 d . . . . .
O1 O 0.22398(12) 0.66077(7) 0.62885(4) 0.0222(2) Uani 1 1 d . . . . .
O2 O 0.59467(11) 0.65588(6) 0.51638(4) 0.0206(2) Uani 1 1 d . . . . .
O3 O 0.42463(13) 0.74538(7) 0.50543(4) 0.0263(3) Uani 1 1 d . . . . .
O4 O 0.97597(11) 0.47524(7) 0.54634(4) 0.0236(3) Uani 1 1 d . . . . .
N1 N 0.15284(16) 0.79114(9) 0.64031(5) 0.0263(3) Uani 1 1 d . . . . .
N2 N 0.15312(16) 0.77472(9) 0.59351(5) 0.0258(3) Uani 1 1 d . . . . .
C1 C 0.19474(17) 0.72295(10) 0.65901(6) 0.0232(3) Uani 1 1 d . . . . .
C2 C 0.19508(16) 0.69899(10) 0.58845(5) 0.0198(3) Uani 1 1 d . . . . .
C3 C 0.21640(16) 0.64999(10) 0.54643(5) 0.0204(3) Uani 1 1 d . . . . .
H3A H 0.194404 0.685829 0.520139 0.024 Uiso 1 1 calc R . . . .
H3B H 0.152199 0.601325 0.546104 0.024 Uiso 1 1 calc R . . . .
C4 C 0.36481(16) 0.61895(9) 0.54274(5) 0.0182(3) Uani 1 1 d . . . . .
C5 C 0.45829(17) 0.67793(10) 0.52056(5) 0.0195(3) Uani 1 1 d . . . . .
C6 C 0.64626(17) 0.58221(9) 0.53369(5) 0.0180(3) Uani 1 1 d . . . . .
C7 C 0.55825(16) 0.52403(9) 0.55505(5) 0.0168(3) Uani 1 1 d . . . . .
C8 C 0.41186(16) 0.54527(9) 0.55965(5) 0.0174(3) Uani 1 1 d . . . . .
C9 C 0.78768(16) 0.57143(10) 0.52909(5) 0.0204(3) Uani 1 1 d . . . . .
H9 H 0.845549 0.611964 0.514919 0.024 Uiso 1 1 calc R . . . .
C10 C 0.83869(16) 0.49771(10) 0.54651(5) 0.0195(3) Uani 1 1 d . . . . .
C11 C 0.75786(17) 0.43547(9) 0.56721(5) 0.0179(3) Uani 1 1 d . . . . .
C12 C 0.61583(16) 0.44927(9) 0.57166(5) 0.0178(3) Uani 1 1 d . . . . .
H12 H 0.558398 0.408471 0.585800 0.021 Uiso 1 1 calc R . . . .
C13 C 0.85578(16) 0.36980(10) 0.58022(5) 0.0194(3) Uani 1 1 d . . . . .
C14 C 0.98092(17) 0.39739(10) 0.56675(5) 0.0229(3) Uani 1 1 d . . . . .
H14 H 1.064482 0.366451 0.570862 0.027 Uiso 1 1 calc R . . . .
C15 C 0.32105(16) 0.48476(10) 0.58468(6) 0.0220(3) Uani 1 1 d . . . . .
H15A H 0.328482 0.428898 0.570957 0.033 Uiso 1 1 calc GR . . . .
H15B H 0.224260 0.503897 0.583295 0.033 Uiso 1 1 calc GR . . . .
H15C H 0.350977 0.481862 0.616154 0.033 Uiso 1 1 calc GR . . . .
C16 C 0.83095(16) 0.29027(9) 0.60379(5) 0.0190(3) Uani 1 1 d . . . . .
C17 C 0.70296(17) 0.24967(10) 0.60162(5) 0.0218(3) Uani 1 1 d . . . . .
H17 H 0.630018 0.272945 0.584023 0.026 Uiso 1 1 calc R . . . .
C18 C 0.68137(19) 0.17535(11) 0.62503(6) 0.0266(4) Uani 1 1 d . . . . .
H18 H 0.593026 0.148690 0.623838 0.032 Uiso 1 1 calc R . . . .
C19 C 0.78710(19) 0.13976(11) 0.65006(6) 0.0296(4) Uani 1 1 d . . . . .
H19 H 0.771728 0.088884 0.666057 0.036 Uiso 1 1 calc R . . . .
C20 C 0.91504(19) 0.17863(11) 0.65162(6) 0.0298(4) Uani 1 1 d . . . . .
H20 H 0.988751 0.153723 0.668217 0.036 Uiso 1 1 calc R . . . .
C21 C 0.93689(18) 0.25363(10) 0.62922(6) 0.0248(3) Uani 1 1 d . . . . .
H21 H 1.024921 0.280527 0.631150 0.030 Uiso 1 1 calc R . . . .
C22 C 0.1613(2) 0.79524(11) 0.74125(6) 0.0298(4) Uani 1 1 d . . . . .
H22A H 0.088340 0.820360 0.721990 0.036 Uiso 1 1 calc R . . . .
H22B H 0.118062 0.781259 0.770536 0.036 Uiso 1 1 calc R . . . .
C23 C 0.27224(18) 0.85966(10) 0.74900(6) 0.0254(4) Uani 1 1 d . . . . .
C24 C 0.33131(18) 0.90399(11) 0.71358(6) 0.0258(4) Uani 1 1 d . . . . .
H24 H 0.302396 0.892086 0.683693 0.031 Uiso 1 1 calc R . . . .
C25 C 0.43131(19) 0.96509(11) 0.72080(6) 0.0271(4) Uani 1 1 d . . . . .
C26 C 0.4709(2) 0.98315(12) 0.76467(7) 0.0332(4) Uani 1 1 d . . . . .
H26 H 0.538595 1.025407 0.770182 0.040 Uiso 1 1 calc R . . . .
C27 C 0.4128(2) 0.94038(13) 0.80017(7) 0.0377(5) Uani 1 1 d . . . . .
H27 H 0.440261 0.953527 0.830059 0.045 Uiso 1 1 calc R . . . .
C28 C 0.3147(2) 0.87831(12) 0.79271(6) 0.0321(4) Uani 1 1 d . . . . .
H28 H 0.276132 0.848372 0.817404 0.038 Uiso 1 1 calc R . . . .
C29 C 0.4965(2) 1.00975(12) 0.68170(7) 0.0357(4) Uani 1 1 d . . . . .
H29A H 0.575601 0.976907 0.670584 0.054 Uiso 1 1 calc GR . . . .
H29B H 0.528830 1.065350 0.691342 0.054 Uiso 1 1 calc GR . . . .
H29C H 0.427690 1.016193 0.657625 0.054 Uiso 1 1 calc GR . . . .

loop_
_atom_site_aniso_label
_atom_site_aniso_U_11
_atom_site_aniso_U_22
_atom_site_aniso_U_33
_atom_site_aniso_U_23
_atom_site_aniso_U_13
_atom_site_aniso_U_12
S1 0.0428(3) 0.0245(2) 0.0251(2) 0.00406(16) 0.00162(18) 0.00157(18)
O1 0.0243(6) 0.0182(5) 0.0240(6) 0.0013(4) 0.0010(5) 0.0026(4)
O2 0.0206(6) 0.0164(5) 0.0249(6) 0.0049(4) 0.0020(4) -0.0002(4)
O3 0.0286(7) 0.0179(5) 0.0323(6) 0.0064(5) -0.0005(5) 0.0028(5)
O4 0.0159(6) 0.0224(6) 0.0325(6) 0.0044(5) 0.0031(5) 0.0004(4)
N1 0.0300(8) 0.0230(7) 0.0259(7) -0.0006(6) -0.0012(6) 0.0047(6)
N2 0.0289(8) 0.0218(7) 0.0267(7) -0.0001(5) -0.0019(6) 0.0044(6)
C1 0.0222(8) 0.0212(8) 0.0262(8) 0.0002(6) 0.0033(6) -0.0007(6)
C2 0.0154(7) 0.0192(7) 0.0248(8) 0.0030(6) 0.0004(6) 0.0009(6)
C3 0.0190(8) 0.0181(7) 0.0240(8) -0.0002(6) -0.0029(6) 0.0025(6)
C4 0.0186(8) 0.0176(7) 0.0185(7) -0.0011(5) -0.0008(6) 0.0001(6)
C5 0.0210(8) 0.0179(7) 0.0196(7) -0.0015(6) -0.0024(6) 0.0004(6)
C6 0.0216(8) 0.0143(7) 0.0181(7) -0.0001(5) -0.0008(6) -0.0007(6)
C7 0.0181(7) 0.0165(7) 0.0159(7) -0.0010(5) 0.0002(6) -0.0007(6)
C8 0.0186(8) 0.0169(7) 0.0168(7) -0.0019(5) -0.0008(5) -0.0019(6)
C9 0.0201(8) 0.0190(7) 0.0221(7) 0.0023(6) 0.0039(6) -0.0023(6)
C10 0.0158(7) 0.0217(7) 0.0212(7) -0.0012(6) 0.0027(6) -0.0008(6)
C11 0.0201(8) 0.0168(7) 0.0169(7) -0.0005(5) 0.0000(6) -0.0007(6)
C12 0.0191(8) 0.0159(7) 0.0184(7) 0.0009(5) 0.0015(6) -0.0013(6)
C13 0.0186(8) 0.0195(7) 0.0201(7) -0.0008(6) 0.0000(6) 0.0009(6)
C14 0.0202(8) 0.0207(7) 0.0278(8) 0.0026(6) 0.0005(6) 0.0031(6)
C15 0.0169(8) 0.0196(7) 0.0296(8) 0.0051(6) 0.0018(6) 0.0003(6)
C16 0.0201(8) 0.0180(7) 0.0191(7) -0.0008(6) 0.0014(6) 0.0026(6)
C17 0.0222(8) 0.0216(7) 0.0217(7) 0.0012(6) -0.0013(6) 0.0003(6)
C18 0.0248(9) 0.0229(8) 0.0320(9) 0.0035(7) 0.0009(7) -0.0032(7)
C19 0.0318(10) 0.0235(8) 0.0335(9) 0.0093(7) 0.0025(7) 0.0027(7)
C20 0.0259(9) 0.0300(9) 0.0334(9) 0.0079(7) -0.0021(7) 0.0071(7)
C21 0.0181(8) 0.0259(8) 0.0305(9) 0.0024(7) -0.0001(7) 0.0021(6)
C22 0.0304(10) 0.0312(9) 0.0277(9) -0.0006(7) 0.0080(7) -0.0009(7)
C23 0.0251(9) 0.0246(8) 0.0264(8) -0.0003(7) 0.0031(7) 0.0051(7)
C24 0.0265(9) 0.0273(8) 0.0237(8) -0.0003(7) 0.0002(7) 0.0016(7)
C25 0.0239(9) 0.0240(8) 0.0334(9) 0.0018(7) 0.0011(7) 0.0042(7)
C26 0.0296(10) 0.0305(9) 0.0396(10) -0.0063(8) -0.0045(8) 0.0024(7)
C27 0.0419(12) 0.0426(11) 0.0286(9) -0.0068(8) -0.0064(8) 0.0050(9)
C28 0.0350(10) 0.0365(10) 0.0248(8) 0.0031(7) 0.0028(7) 0.0054(8)
C29 0.0366(11) 0.0318(10) 0.0388(10) 0.0060(8) 0.0031(8) -0.0044(8)

loop_
_atom_type_symbol
_atom_type_description
_atom_type_scat_dispersion_real
_atom_type_scat_dispersion_imag
_atom_type_scat_source
C C 0.0033 0.0016 'International Tables Vol C Tables 4.2.6.8 and 6.1.1.4'
H H 0.0000 0.0000 'International Tables Vol C Tables 4.2.6.8 and 6.1.1.4'
N N 0.0061 0.0033 'International Tables Vol C Tables 4.2.6.8 and 6.1.1.4'
O O 0.0106 0.0060 'International Tables Vol C Tables 4.2.6.8 and 6.1.1.4'
S S 0.1246 0.1234 'International Tables Vol C Tables 4.2.6.8 and 6.1.1.4'

loop_
_geom_angle_atom_site_label_1
_geom_angle_atom_site_label_2
_geom_angle_atom_site_label_3
_geom_angle
_geom_angle_site_symmetry_1
_geom_angle_site_symmetry_3
_geom_angle_publ_flag
C1 S1 C22 99.85(8) . . ?
C1 O1 C2 102.24(12) . . ?
C5 O2 C6 122.21(12) . . ?
C10 O4 C14 105.44(12) . . ?
C1 N1 N2 105.62(13) . . ?
C2 N2 N1 106.86(13) . . ?
O1 C1 S1 115.86(12) . . ?
N1 C1 S1 131.03(13) . . ?
N1 C1 O1 113.11(14) . . ?
O1 C2 C3 118.33(13) . . ?
N2 C2 O1 112.17(14) . . ?
N2 C2 C3 129.50(15) . . ?
C2 C3 H3A 109.4 . . ?
C2 C3 H3B 109.4 . . ?
C2 C3 C4 111.20(13) . . ?
H3A C3 H3B 108.0 . . ?
C4 C3 H3A 109.4 . . ?
C4 C3 H3B 109.4 . . ?
C5 C4 C3 113.84(13) . . ?
C8 C4 C3 124.81(14) . . ?
C8 C4 C5 121.30(14) . . ?
O2 C5 C4 117.98(13) . . ?
O3 C5 O2 116.90(14) . . ?
O3 C5 C4 125.12(15) . . ?
O2 C6 C7 120.92(14) . . ?
O2 C6 C9 115.20(13) . . ?
C9 C6 C7 123.87(14) . . ?
C6 C7 C8 118.19(13) . . ?
C12 C7 C6 118.67(14) . . ?
C12 C7 C8 123.12(14) . . ?
C4 C8 C7 119.34(14) . . ?
C4 C8 C15 123.11(14) . . ?
C7 C8 C15 117.51(13) . . ?
C6 C9 H9 122.5 . . ?
C10 C9 C6 114.94(14) . . ?
C10 C9 H9 122.5 . . ?
O4 C10 C9 124.53(14) . . ?
O4 C10 C11 110.64(14) . . ?
C9 C10 C11 124.83(15) . . ?
C10 C11 C13 105.33(14) . . ?
C12 C11 C10 118.39(14) . . ?
C12 C11 C13 136.24(14) . . ?
C7 C12 H12 120.4 . . ?
C11 C12 C7 119.26(14) . . ?
C11 C12 H12 120.4 . . ?
C11 C13 C16 129.77(14) . . ?
C14 C13 C11 105.39(14) . . ?
C14 C13 C16 124.82(15) . . ?
O4 C14 H14 123.4 . . ?
C13 C14 O4 113.19(14) . . ?
C13 C14 H14 123.4 . . ?
C8 C15 H15A 109.5 . . ?
C8 C15 H15B 109.5 . . ?
C8 C15 H15C 109.5 . . ?
H15A C15 H15B 109.5 . . ?
H15A C15 H15C 109.5 . . ?
H15B C15 H15C 109.5 . . ?
C17 C16 C13 121.50(14) . . ?
C17 C16 C21 118.48(15) . . ?
C21 C16 C13 120.02(15) . . ?
C16 C17 H17 119.8 . . ?
C18 C17 C16 120.30(16) . . ?
C18 C17 H17 119.8 . . ?
C17 C18 H18 119.7 . . ?
C19 C18 C17 120.62(17) . . ?
C19 C18 H18 119.7 . . ?
C18 C19 H19 120.3 . . ?
C20 C19 C18 119.44(16) . . ?
C20 C19 H19 120.3 . . ?
C19 C20 H20 119.8 . . ?
C19 C20 C21 120.45(16) . . ?
C21 C20 H20 119.8 . . ?
C16 C21 H21 119.7 . . ?
C20 C21 C16 120.68(16) . . ?
C20 C21 H21 119.7 . . ?
S1 C22 H22A 108.5 . . ?
S1 C22 H22B 108.5 . . ?
H22A C22 H22B 107.5 . . ?
C23 C22 S1 114.94(13) . . ?
C23 C22 H22A 108.5 . . ?
C23 C22 H22B 108.5 . . ?
C24 C23 C22 121.49(16) . . ?
C24 C23 C28 118.63(17) . . ?
C28 C23 C22 119.84(16) . . ?
C23 C24 H24 119.2 . . ?
C25 C24 C23 121.54(16) . . ?
C25 C24 H24 119.2 . . ?
C24 C25 C26 118.77(17) . . ?
C24 C25 C29 120.19(16) . . ?
C26 C25 C29 121.03(17) . . ?
C25 C26 H26 119.7 . . ?
C27 C26 C25 120.51(18) . . ?
C27 C26 H26 119.7 . . ?
C26 C27 H27 119.8 . . ?
C26 C27 C28 120.47(18) . . ?
C28 C27 H27 119.8 . . ?
C23 C28 H28 120.0 . . ?
C27 C28 C23 120.06(17) . . ?
C27 C28 H28 120.0 . . ?
C25 C29 H29A 109.5 . . ?
C25 C29 H29B 109.5 . . ?
C25 C29 H29C 109.5 . . ?
H29A C29 H29B 109.5 . . ?
H29A C29 H29C 109.5 . . ?
H29B C29 H29C 109.5 . . ?

loop_
_geom_bond_atom_site_label_1
_geom_bond_atom_site_label_2
_geom_bond_distance
_geom_bond_site_symmetry_2
_geom_bond_publ_flag
S1 C1 1.7299(17) . ?
S1 C22 1.8245(18) . ?
O1 C1 1.3640(19) . ?
O1 C2 1.3744(19) . ?
O2 C5 1.3631(19) . ?
O2 C6 1.3724(18) . ?
O3 C5 1.2073(19) . ?
O4 C10 1.3675(19) . ?
O4 C14 1.3794(19) . ?
N1 N2 1.415(2) . ?
N1 C1 1.283(2) . ?
N2 C2 1.279(2) . ?
C2 C3 1.486(2) . ?
C3 H3A 0.9900 . ?
C3 H3B 0.9900 . ?
C3 C4 1.514(2) . ?
C4 C5 1.457(2) . ?
C4 C8 1.353(2) . ?
C6 C7 1.405(2) . ?
C6 C9 1.377(2) . ?
C7 C8 1.454(2) . ?
C7 C12 1.401(2) . ?
C8 C15 1.497(2) . ?
C9 H9 0.9500 . ?
C9 C10 1.372(2) . ?
C10 C11 1.401(2) . ?
C11 C12 1.389(2) . ?
C11 C13 1.458(2) . ?
C12 H12 0.9500 . ?
C13 C14 1.342(2) . ?
C13 C16 1.465(2) . ?
C14 H14 0.9500 . ?
C15 H15A 0.9800 . ?
C15 H15B 0.9800 . ?
C15 H15C 0.9800 . ?
C16 C17 1.391(2) . ?
C16 C21 1.396(2) . ?
C17 H17 0.9500 . ?
C17 C18 1.387(2) . ?
C18 H18 0.9500 . ?
C18 C19 1.381(2) . ?
C19 H19 0.9500 . ?
C19 C20 1.377(3) . ?
C20 H20 0.9500 . ?
C20 C21 1.382(2) . ?
C21 H21 0.9500 . ?
C22 H22A 0.9900 . ?
C22 H22B 0.9900 . ?
C22 C23 1.497(3) . ?
C23 C24 1.388(2) . ?
C23 C28 1.394(2) . ?
C24 H24 0.9500 . ?
C24 C25 1.384(3) . ?
C25 C26 1.388(3) . ?
C25 C29 1.499(3) . ?
C26 H26 0.9500 . ?
C26 C27 1.374(3) . ?
C27 H27 0.9500 . ?
C27 C28 1.384(3) . ?
C28 H28 0.9500 . ?
C29 H29A 0.9800 . ?
C29 H29B 0.9800 . ?
C29 H29C 0.9800 . ?

loop_
_geom_torsion_atom_site_label_1
_geom_torsion_atom_site_label_2
_geom_torsion_atom_site_label_3
_geom_torsion_atom_site_label_4
_geom_torsion
_geom_torsion_site_symmetry_1
_geom_torsion_site_symmetry_2
_geom_torsion_site_symmetry_3
_geom_torsion_site_symmetry_4
_geom_torsion_publ_flag
S1 C22 C23 C24 71.7(2) . . . . ?
S1 C22 C23 C28 -110.62(17) . . . . ?
O1 C2 C3 C4 -57.31(18) . . . . ?
O2 C6 C7 C8 -2.0(2) . . . . ?
O2 C6 C7 C12 179.20(13) . . . . ?
O2 C6 C9 C10 179.92(13) . . . . ?
O4 C10 C11 C12 177.92(13) . . . . ?
O4 C10 C11 C13 -0.43(17) . . . . ?
N1 N2 C2 O1 0.24(19) . . . . ?
N1 N2 C2 C3 -179.26(16) . . . . ?
N2 N1 C1 S1 179.37(14) . . . . ?
N2 N1 C1 O1 0.03(19) . . . . ?
N2 C2 C3 C4 122.16(18) . . . . ?
C1 S1 C22 C23 -91.49(14) . . . . ?
C1 O1 C2 N2 -0.21(18) . . . . ?
C1 O1 C2 C3 179.34(14) . . . . ?
C1 N1 N2 C2 -0.16(19) . . . . ?
C2 O1 C1 S1 -179.34(11) . . . . ?
C2 O1 C1 N1 0.10(18) . . . . ?
C2 C3 C4 C5 -88.77(16) . . . . ?
C2 C3 C4 C8 88.62(18) . . . . ?
C3 C4 C5 O2 178.95(13) . . . . ?
C3 C4 C5 O3 -1.0(2) . . . . ?
C3 C4 C8 C7 -178.04(14) . . . . ?
C3 C4 C8 C15 -0.3(2) . . . . ?
C5 O2 C6 C7 2.8(2) . . . . ?
C5 O2 C6 C9 -176.20(14) . . . . ?
C5 C4 C8 C7 -0.8(2) . . . . ?
C5 C4 C8 C15 176.90(14) . . . . ?
C6 O2 C5 O3 177.58(13) . . . . ?
C6 O2 C5 C4 -2.4(2) . . . . ?
C6 C7 C8 C4 1.1(2) . . . . ?
C6 C7 C8 C15 -176.76(14) . . . . ?
C6 C7 C12 C11 1.0(2) . . . . ?
C6 C9 C10 O4 -178.65(14) . . . . ?
C6 C9 C10 C11 0.8(2) . . . . ?
C7 C6 C9 C10 1.0(2) . . . . ?
C8 C4 C5 O2 1.5(2) . . . . ?
C8 C4 C5 O3 -178.54(15) . . . . ?
C8 C7 C12 C11 -177.67(14) . . . . ?
C9 C6 C7 C8 176.86(14) . . . . ?
C9 C6 C7 C12 -1.9(2) . . . . ?
C9 C10 C11 C12 -1.6(2) . . . . ?
C9 C10 C11 C13 -179.97(15) . . . . ?
C10 O4 C14 C13 -0.69(18) . . . . ?
C10 C11 C12 C7 0.6(2) . . . . ?
C10 C11 C13 C14 0.01(17) . . . . ?
C10 C11 C13 C16 178.78(15) . . . . ?
C11 C13 C14 O4 0.43(18) . . . . ?
C11 C13 C16 C17 26.8(2) . . . . ?
C11 C13 C16 C21 -153.13(16) . . . . ?
C12 C7 C8 C4 179.81(14) . . . . ?
C12 C7 C8 C15 1.9(2) . . . . ?
C12 C11 C13 C14 -177.89(18) . . . . ?
C12 C11 C13 C16 0.9(3) . . . . ?
C13 C11 C12 C7 178.30(16) . . . . ?
C13 C16 C17 C18 -178.64(15) . . . . ?
C13 C16 C21 C20 -179.97(15) . . . . ?
C14 O4 C10 C9 -179.78(15) . . . . ?
C14 O4 C10 C11 0.67(17) . . . . ?
C14 C13 C16 C17 -154.68(16) . . . . ?
C14 C13 C16 C21 25.4(2) . . . . ?
C16 C13 C14 O4 -178.43(14) . . . . ?
C16 C17 C18 C19 -1.3(3) . . . . ?
C17 C16 C21 C20 0.1(2) . . . . ?
C17 C18 C19 C20 -0.1(3) . . . . ?
C18 C19 C20 C21 1.5(3) . . . . ?
C19 C20 C21 C16 -1.5(3) . . . . ?
C21 C16 C17 C18 1.2(2) . . . . ?
C22 S1 C1 O1 -177.25(13) . . . . ?
C22 S1 C1 N1 3.42(19) . . . . ?
C22 C23 C24 C25 178.32(16) . . . . ?
C22 C23 C28 C27 -177.20(17) . . . . ?
C23 C24 C25 C26 -1.2(3) . . . . ?
C23 C24 C25 C29 177.92(16) . . . . ?
C24 C23 C28 C27 0.6(3) . . . . ?
C24 C25 C26 C27 0.7(3) . . . . ?
C25 C26 C27 C28 0.4(3) . . . . ?
C26 C27 C28 C23 -1.0(3) . . . . ?
C28 C23 C24 C25 0.6(3) . . . . ?
C29 C25 C26 C27 -178.42(18) . . . . ?
